data_1517061
loop_
_publ_author_name
'Tiffany M. Smith'
'Diona Symester'
'Kathryn Perrin'
'Jose Vargas'
'Michael Tichenor'
'Charles J. O-Connor'
'Jon Zubieta'

_publ_section_title
;
 Hydrothermal syntheses and structural chemistry of Mn(II), Co(II) and
 Ni(II) coordination polymers with xylyl-diphosphonate ligands
;
_journal_name_full
;
Inorganica Chimica Acta
;
_journal_page_first 46
_journal_page_last 59
_journal_volume 402
_journal_year 2013
_chemical_formula_moiety 'C20 H18 Mn N2 O6 P2'
_chemical_formula_sum 'C20 H18 Mn N2 O6 P2'
_chemical_formula_weight 499.24
_space_group_IT_number 14
_symmetry_cell_setting monoclinic
_symmetry_space_group_name_Hall '-P 2yn'
_symmetry_space_group_name_H-M 'P 1 21/n 1'
_atom_sites_solution_hydrogens geom
_atom_sites_solution_primary direct
_atom_sites_solution_secondary difmap
_cell_angle_alpha 90.00
_cell_angle_beta 104.6010(10)
_cell_angle_gamma 90.00
_cell_formula_units_Z 4
_cell_length_a 10.5123(7)
_cell_length_b 14.6743(9)
_cell_length_c 12.6219(8)
_cell_measurement_reflns_used 9943
_cell_measurement_temperature 90(2)
_cell_measurement_theta_max 27.12
_cell_measurement_theta_min 2.44
_cell_volume 1884.2(2)
_computing_cell_refinement 'Bruker SAINT (Bruker, 2011)'
_computing_data_collection 'Bruker APEX2 (Bruker, 2011)'
_computing_data_reduction 'Bruker SAINT (Bruker, 2011)'
_computing_molecular_graphics 'CrystalMaker (Palmer, 2010)'
_computing_publication_material 'Bruker SHELXTL (Bruker, 2011)'
_computing_structure_refinement 'SHELXL-97 (Sheldrick, 2008)'
_computing_structure_solution 'SHELXS-97 (Sheldrick, 2008)'
_diffrn_ambient_temperature 90(2)
_diffrn_measured_fraction_theta_full 1.000
_diffrn_measured_fraction_theta_max 1.000
_diffrn_measurement_device_type 'Bruker APEX-II CCD'
_diffrn_measurement_method '\f and \w scans'
_diffrn_radiation_monochromator graphite
_diffrn_radiation_source 'fine-focus sealed tube'
_diffrn_radiation_type MoK\a
_diffrn_radiation_wavelength 0.71073
_diffrn_reflns_av_R_equivalents 0.0270
_diffrn_reflns_av_sigmaI/netI 0.0173
_diffrn_reflns_limit_h_max 12
_diffrn_reflns_limit_h_min -12
_diffrn_reflns_limit_k_max 17
_diffrn_reflns_limit_k_min -17
_diffrn_reflns_limit_l_max 15
_diffrn_reflns_limit_l_min -15
_diffrn_reflns_number 23062
_diffrn_reflns_theta_full 25.35
_diffrn_reflns_theta_max 25.35
_diffrn_reflns_theta_min 2.17
_exptl_absorpt_coefficient_mu 0.916
_exptl_absorpt_correction_T_max 0.9819
_exptl_absorpt_correction_T_min 0.7706
_exptl_absorpt_correction_type multi-scan
_exptl_absorpt_process_details 'SADABS SHELXL-97 (Sheldrick, 2008)'
_exptl_crystal_colour yellow
_exptl_crystal_density_diffrn 1.760
_exptl_crystal_density_method 'not measured'
_exptl_crystal_description plate
_exptl_crystal_F_000 1020
_exptl_crystal_size_max 0.30
_exptl_crystal_size_mid 0.20
_exptl_crystal_size_min 0.02
_refine_diff_density_max 0.436
_refine_diff_density_min -0.329
_refine_diff_density_rms 0.057
_refine_ls_extinction_method none
_refine_ls_goodness_of_fit_ref 1.034
_refine_ls_hydrogen_treatment constr
_refine_ls_matrix_type full
_refine_ls_number_parameters 282
_refine_ls_number_reflns 3452
_refine_ls_number_restraints 0
_refine_ls_restrained_S_all 1.034
_refine_ls_R_factor_all 0.0320
_refine_ls_R_factor_gt 0.0253
_refine_ls_shift/su_max 0.000
_refine_ls_shift/su_mean 0.000
_refine_ls_structure_factor_coef Fsqd
_refine_ls_weighting_details 'calc w=1/[\s^2^(Fo^2^)+(0.1000P)^2^+0.0000P] where P=(Fo^2^+2Fc^2^)/3'
_refine_ls_weighting_scheme calc
_refine_ls_wR_factor_gt 0.0895
_refine_ls_wR_factor_ref 0.0982
_reflns_number_gt 3007
_reflns_number_total 3452
_reflns_threshold_expression >2sigma(I)
_cod_data_source_file ICA-2013-402-46-59-4.cif
_cod_data_source_block compound_4
_cod_original_sg_symbol_Hall -P2yn
_cod_original_sg_symbol_H-M P2(1)/n
_cod_database_code 1517061

loop_
_symmetry_equiv_pos_as_xyz
'x, y, z'
'-x+1/2, y+1/2, -z+1/2'
'-x, -y, -z'
'x-1/2, -y-1/2, z-1/2'

loop_
_atom_site_label
_atom_site_type_symbol
_atom_site_fract_x
_atom_site_fract_y
_atom_site_fract_z
_atom_site_U_iso_or_equiv
_atom_site_adp_type
_atom_site_occupancy
_atom_site_symmetry_multiplicity
_atom_site_calc_flag
_atom_site_refinement_flags
Mn1 Mn -0.06680(3) -0.020714(18) 0.66839(2) 0.01031(12) Uani 1 1 d .
P1 P 0.16536(5) 0.10477(3) 0.58374(4) 0.01248(15) Uani 1 1 d .
P2 P 0.14901(5) -0.19296(3) 0.66181(4) 0.01296(15) Uani 1 1 d .
O1 O -0.18365(13) -0.06416(10) 0.52060(12) 0.0174(3) Uani 1 1 d .
O2 O 0.06891(13) -0.12264(9) 0.70354(12) 0.0159(3) Uani 1 1 d .
O3 O 0.03248(13) 0.08377(9) 0.60643(11) 0.0140(3) Uani 1 1 d .
O4 O 0.28124(13) -0.21318(10) 0.73671(12) 0.0178(3) Uani 1 1 d .
O5 O 0.17470(14) -0.16255(10) 0.54825(13) 0.0201(3) Uani 1 1 d .
H5' H 0.1075 -0.1400 0.5096 0.024 Uiso 1 1 calc R
O6 O 0.18273(14) 0.21077(9) 0.57760(12) 0.0183(3) Uani 1 1 d .
H6' H 0.1910 0.2330 0.6386 0.022 Uiso 1 1 calc R
N1 N -0.23748(15) -0.06085(10) 0.73856(13) 0.0122(3) Uani 1 1 d .
N2 N -0.04994(15) 0.06319(10) 0.82149(14) 0.0120(3) Uani 1 1 d .
C1 C -0.33500(19) -0.11718(13) 0.69235(18) 0.0152(4) Uani 1 1 d .
H1 H -0.3360 -0.1423 0.6245 0.018 Uiso 1 1 calc R
C2 C -0.43611(19) -0.14013(14) 0.74156(18) 0.0170(4) Uani 1 1 d .
H2 H -0.5033 -0.1791 0.7063 0.020 Uiso 1 1 calc R
C3 C -0.43499(19) -0.10442(14) 0.84249(17) 0.0160(4) Uani 1 1 d .
H3 H -0.4997 -0.1207 0.8773 0.019 Uiso 1 1 calc R
C4 C -0.33462(18) -0.04277(13) 0.89283(16) 0.0135(4) Uani 1 1 d .
C5 C -0.23908(18) -0.02282(12) 0.83592(16) 0.0114(4) Uani 1 1 d .
C6 C -0.3278(2) 0.00118(14) 0.99579(17) 0.0158(4) Uani 1 1 d .
H6 H -0.3895 -0.0137 1.0344 0.019 Uiso 1 1 calc R
C7 C -0.23426(19) 0.06353(14) 1.03792(17) 0.0151(4) Uani 1 1 d .
H7 H -0.2328 0.0912 1.1045 0.018 Uiso 1 1 calc R
C8 C -0.13657(19) 0.08748(13) 0.98032(17) 0.0136(4) Uani 1 1 d .
C9 C -0.13733(18) 0.04378(13) 0.88134(16) 0.0116(4) Uani 1 1 d .
C10 C -0.03912(19) 0.15414(14) 1.01886(17) 0.0160(4) Uani 1 1 d .
H10 H -0.0344 0.1842 1.0846 0.019 Uiso 1 1 calc R
C11 C 0.0485(2) 0.17395(14) 0.95798(18) 0.0172(4) Uani 1 1 d .
H11 H 0.1135 0.2177 0.9818 0.021 Uiso 1 1 calc R
C12 C 0.03887(19) 0.12735(13) 0.85947(17) 0.0153(4) Uani 1 1 d .
H12 H 0.0980 0.1422 0.8184 0.018 Uiso 1 1 calc R
C13 C 0.29648(18) 0.06526(13) 0.69659(16) 0.0136(4) Uani 1 1 d .
H13A H 0.2757 0.0811 0.7649 0.016 Uiso 1 1 calc R
H13B H 0.3017 -0.0006 0.6933 0.016 Uiso 1 1 calc R
C14 C 0.42951(18) 0.10557(13) 0.69580(17) 0.0134(4) Uani 1 1 d .
C15 C 0.4866(2) 0.08024(13) 0.61154(17) 0.0161(4) Uani 1 1 d .
H15 H 0.4432 0.0387 0.5592 0.019 Uiso 1 1 calc R
C16 C 0.60649(19) 0.11543(14) 0.60391(18) 0.0178(4) Uani 1 1 d .
H16 H 0.6420 0.0981 0.5466 0.021 Uiso 1 1 calc R
C17 C 0.6730(2) 0.17656(14) 0.68208(19) 0.0181(5) Uani 1 1 d .
H17 H 0.7534 0.2004 0.6777 0.022 Uiso 1 1 calc R
C18 C 0.6187(2) 0.20161(13) 0.76629(18) 0.0170(4) Uani 1 1 d .
H18 H 0.6643 0.2421 0.8190 0.020 Uiso 1 1 calc R
C19 C 0.49663(19) 0.16798(13) 0.77516(17) 0.0142(4) Uani 1 1 d .
C20 C 0.4454(2) 0.20285(13) 0.86923(17) 0.0152(4) Uani 1 1 d .
H20A H 0.5192 0.2135 0.9318 0.018 Uiso 1 1 calc R
H20B H 0.3906 0.1562 0.8896 0.018 Uiso 1 1 calc R

loop_
_atom_site_aniso_label
_atom_site_aniso_U_11
_atom_site_aniso_U_22
_atom_site_aniso_U_33
_atom_site_aniso_U_23
_atom_site_aniso_U_13
_atom_site_aniso_U_12
Mn1 0.01111(19) 0.01079(19) 0.0093(2) -0.00095(11) 0.00296(13) -0.00085(10)
P1 0.0121(3) 0.0151(3) 0.0099(3) -0.00016(19) 0.0021(2) -0.00258(18)
P2 0.0132(3) 0.0121(3) 0.0140(3) 0.00235(19) 0.0042(2) 0.00100(18)
O1 0.0139(7) 0.0266(8) 0.0120(7) -0.0039(6) 0.0036(6) -0.0040(6)
O2 0.0159(7) 0.0149(7) 0.0179(8) 0.0018(6) 0.0062(6) 0.0027(5)
O3 0.0138(7) 0.0152(7) 0.0135(7) 0.0015(6) 0.0043(6) -0.0016(5)
O4 0.0125(7) 0.0192(7) 0.0214(8) 0.0033(6) 0.0037(6) 0.0011(6)
O5 0.0175(7) 0.0245(8) 0.0199(8) 0.0091(6) 0.0077(6) 0.0043(6)
O6 0.0195(8) 0.0165(7) 0.0168(8) 0.0023(6) 0.0006(6) -0.0031(6)
N1 0.0130(8) 0.0110(8) 0.0120(9) -0.0002(6) 0.0021(7) 0.0007(6)
N2 0.0116(8) 0.0123(8) 0.0123(9) -0.0004(6) 0.0037(7) 0.0001(6)
C1 0.0142(9) 0.0138(9) 0.0171(11) -0.0019(8) 0.0030(8) 0.0008(7)
C2 0.0148(9) 0.0143(10) 0.0216(11) 0.0001(8) 0.0041(8) -0.0024(8)
C3 0.0148(10) 0.0136(10) 0.0211(12) 0.0020(8) 0.0073(9) -0.0001(7)
C4 0.0126(9) 0.0130(9) 0.0151(11) 0.0034(8) 0.0036(8) 0.0024(7)
C5 0.0105(9) 0.0102(9) 0.0127(10) 0.0022(7) 0.0015(8) 0.0023(7)
C6 0.0167(10) 0.0174(9) 0.0149(11) 0.0028(8) 0.0069(8) 0.0020(8)
C7 0.0190(10) 0.0180(10) 0.0094(10) 0.0011(8) 0.0057(8) 0.0040(8)
C8 0.0137(9) 0.0135(9) 0.0128(10) 0.0007(8) 0.0017(8) 0.0027(7)
C9 0.0115(9) 0.0108(9) 0.0116(10) 0.0027(8) 0.0009(7) 0.0024(7)
C10 0.0197(10) 0.0166(10) 0.0112(10) -0.0036(8) 0.0029(8) 0.0004(8)
C11 0.0175(10) 0.0144(9) 0.0180(11) -0.0024(8) 0.0016(9) -0.0018(8)
C12 0.0147(9) 0.0138(9) 0.0176(11) 0.0008(8) 0.0045(8) 0.0014(8)
C13 0.0147(10) 0.0146(9) 0.0116(10) 0.0007(8) 0.0038(8) -0.0004(7)
C14 0.0133(9) 0.0123(9) 0.0141(10) 0.0027(8) 0.0023(8) 0.0021(7)
C15 0.0186(10) 0.0124(9) 0.0163(11) -0.0026(8) 0.0030(8) 0.0008(8)
C16 0.0168(10) 0.0172(10) 0.0206(12) 0.0014(8) 0.0071(9) 0.0043(8)
C17 0.0128(9) 0.0161(10) 0.0253(12) 0.0044(8) 0.0044(9) 0.0012(8)
C18 0.0146(10) 0.0121(9) 0.0222(11) 0.0009(8) 0.0007(8) 0.0001(7)
C19 0.0146(9) 0.0113(9) 0.0151(11) 0.0019(8) 0.0011(8) 0.0029(7)
C20 0.0182(10) 0.0127(9) 0.0131(11) 0.0008(8) 0.0007(8) -0.0018(8)

loop_
_atom_type_symbol
_atom_type_description
_atom_type_scat_dispersion_real
_atom_type_scat_dispersion_imag
_atom_type_scat_source
C C 0.0033 0.0016 'International Tables Vol C Tables 4.2.6.8 and 6.1.1.4'
N N 0.0061 0.0033 'International Tables Vol C Tables 4.2.6.8 and 6.1.1.4'
O O 0.0106 0.0060 'International Tables Vol C Tables 4.2.6.8 and 6.1.1.4'
P P 0.1023 0.0942 'International Tables Vol C Tables 4.2.6.8 and 6.1.1.4'
Mn Mn 0.3368 0.7283 'International Tables Vol C Tables 4.2.6.8 and 6.1.1.4'
H H 0.0000 0.0000 'International Tables Vol C Tables 4.2.6.8 and 6.1.1.4'

loop_
_geom_angle_atom_site_label_1
_geom_angle_atom_site_label_2
_geom_angle_atom_site_label_3
_geom_angle
_geom_angle_site_symmetry_1
_geom_angle_site_symmetry_3
O2 Mn1 O1 101.25(6) . .
O2 Mn1 O3 103.25(5) . .
O1 Mn1 O3 97.29(6) . .
O2 Mn1 N2 108.30(6) . .
O1 Mn1 N2 147.51(6) . .
O3 Mn1 N2 88.94(6) . .
O2 Mn1 N1 107.67(6) . .
O1 Mn1 N1 85.61(6) . .
O3 Mn1 N1 147.74(5) . .
N2 Mn1 N1 72.97(6) . .
O1 P1 O3 114.20(8) 3_556 .
O1 P1 O6 107.92(9) 3_556 .
O3 P1 O6 109.42(8) . .
O1 P1 C13 108.83(9) 3_556 .
O3 P1 C13 109.82(8) . .
O6 P1 C13 106.34(8) . .
O4 P2 O2 115.17(8) . .
O4 P2 O5 106.43(8) . .
O2 P2 O5 111.09(8) . .
O4 P2 C20 109.85(9) . 2_546
O2 P2 C20 109.23(9) . 2_546
O5 P2 C20 104.51(9) . 2_546
P1 O1 Mn1 137.61(9) 3_556 .
P2 O2 Mn1 148.02(9) . .
P1 O3 Mn1 140.97(8) . .
P2 O5 H5' 109.5 . .
P1 O6 H6' 109.5 . .
C1 N1 C5 117.98(17) . .
C1 N1 Mn1 125.96(14) . .
C5 N1 Mn1 116.05(12) . .
C12 N2 C9 117.43(17) . .
C12 N2 Mn1 126.26(13) . .
C9 N2 Mn1 116.28(12) . .
N1 C1 C2 122.79(19) . .
N1 C1 H1 118.6 . .
C2 C1 H1 118.6 . .
C3 C2 C1 119.28(19) . .
C3 C2 H2 120.4 . .
C1 C2 H2 120.4 . .
C2 C3 C4 119.45(18) . .
C2 C3 H3 120.3 . .
C4 C3 H3 120.3 . .
C5 C4 C3 116.89(18) . .
C5 C4 C6 119.35(18) . .
C3 C4 C6 123.74(18) . .
N1 C5 C4 123.53(17) . .
N1 C5 C9 117.28(17) . .
C4 C5 C9 119.18(18) . .
C7 C6 C4 121.71(19) . .
C7 C6 H6 119.1 . .
C4 C6 H6 119.1 . .
C6 C7 C8 120.45(19) . .
C6 C7 H7 119.8 . .
C8 C7 H7 119.8 . .
C9 C8 C10 117.69(18) . .
C9 C8 C7 119.49(18) . .
C10 C8 C7 122.82(18) . .
N2 C9 C8 123.13(17) . .
N2 C9 C5 117.04(18) . .
C8 C9 C5 119.77(17) . .
C11 C10 C8 119.05(19) . .
C11 C10 H10 120.5 . .
C8 C10 H10 120.5 . .
C10 C11 C12 119.04(19) . .
C10 C11 H11 120.5 . .
C12 C11 H11 120.5 . .
N2 C12 C11 123.65(19) . .
N2 C12 H12 118.2 . .
C11 C12 H12 118.2 . .
C14 C13 P1 112.92(14) . .
C14 C13 H13A 109.0 . .
P1 C13 H13A 109.0 . .
C14 C13 H13B 109.0 . .
P1 C13 H13B 109.0 . .
H13A C13 H13B 107.8 . .
C15 C14 C19 118.69(18) . .
C15 C14 C13 118.29(18) . .
C19 C14 C13 123.02(18) . .
C16 C15 C14 121.73(19) . .
C16 C15 H15 119.1 . .
C14 C15 H15 119.1 . .
C17 C16 C15 119.7(2) . .
C17 C16 H16 120.2 . .
C15 C16 H16 120.2 . .
C18 C17 C16 119.34(19) . .
C18 C17 H17 120.3 . .
C16 C17 H17 120.3 . .
C17 C18 C19 122.1(2) . .
C17 C18 H18 118.9 . .
C19 C18 H18 118.9 . .
C18 C19 C14 118.39(19) . .
C18 C19 C20 117.19(18) . .
C14 C19 C20 124.41(18) . .
C19 C20 P2 113.59(14) . 2_556
C19 C20 H20A 108.8 . .
P2 C20 H20A 108.8 2_556 .
C19 C20 H20B 108.8 . .
P2 C20 H20B 108.8 2_556 .
H20A C20 H20B 107.7 . .

loop_
_geom_bond_atom_site_label_1
_geom_bond_atom_site_label_2
_geom_bond_distance
_geom_bond_site_symmetry_2
Mn1 O2 2.0372(13) .
Mn1 O1 2.0591(14) .
Mn1 O3 2.1126(14) .
Mn1 N2 2.2603(16) .
Mn1 N1 2.2698(16) .
P1 O1 1.5013(15) 3_556
P1 O3 1.5264(14) .
P1 O6 1.5704(15) .
P1 C13 1.810(2) .
P2 O4 1.5005(14) .
P2 O2 1.5082(14) .
P2 O5 1.5881(15) .
P2 C20 1.811(2) 2_546
O1 P1 1.5013(15) 3_556
O5 H5' 0.8200 .
O6 H6' 0.8200 .
N1 C1 1.331(2) .
N1 C5 1.354(3) .
N2 C12 1.327(3) .
N2 C9 1.359(3) .
C1 C2 1.401(3) .
C1 H1 0.9300 .
C2 C3 1.375(3) .
C2 H2 0.9300 .
C3 C4 1.413(3) .
C3 H3 0.9300 .
C4 C5 1.405(3) .
C4 C6 1.436(3) .
C5 C9 1.456(3) .
C6 C7 1.350(3) .
C6 H6 0.9300 .
C7 C8 1.443(3) .
C7 H7 0.9300 .
C8 C9 1.403(3) .
C8 C10 1.411(3) .
C10 C11 1.372(3) .
C10 H10 0.9300 .
C11 C12 1.400(3) .
C11 H11 0.9300 .
C12 H12 0.9300 .
C13 C14 1.521(3) .
C13 H13A 0.9700 .
C13 H13B 0.9700 .
C14 C15 1.397(3) .
C14 C19 1.408(3) .
C15 C16 1.387(3) .
C15 H15 0.9300 .
C16 C17 1.385(3) .
C16 H16 0.9300 .
C17 C18 1.377(3) .
C17 H17 0.9300 .
C18 C19 1.405(3) .
C18 H18 0.9300 .
C19 C20 1.511(3) .
C20 P2 1.811(2) 2_556
C20 H20A 0.9700 .
C20 H20B 0.9700 .

loop_
_geom_torsion_atom_site_label_1
_geom_torsion_atom_site_label_2
_geom_torsion_atom_site_label_3
_geom_torsion_atom_site_label_4
_geom_torsion
_geom_torsion_site_symmetry_1
_geom_torsion_site_symmetry_4
O2 Mn1 O1 P1 -43.22(14) . 3_556
O3 Mn1 O1 P1 61.92(14) . 3_556
N2 Mn1 O1 P1 161.49(11) . 3_556
N1 Mn1 O1 P1 -150.38(14) . 3_556
O4 P2 O2 Mn1 148.40(15) . .
O5 P2 O2 Mn1 27.32(19) . .
C20 P2 O2 Mn1 -87.45(17) 2_546 .
O1 Mn1 O2 P2 33.01(17) . .
O3 Mn1 O2 P2 -67.35(17) . .
N2 Mn1 O2 P2 -160.67(16) . .
N1 Mn1 O2 P2 121.95(16) . .
O1 P1 O3 Mn1 80.24(15) 3_556 .
O6 P1 O3 Mn1 -158.69(12) . .
C13 P1 O3 Mn1 -42.32(16) . .
O2 Mn1 O3 P1 -1.34(15) . .
O1 Mn1 O3 P1 -104.76(14) . .
N2 Mn1 O3 P1 107.23(14) . .
N1 Mn1 O3 P1 161.91(11) . .
O2 Mn1 N1 C1 -81.12(16) . .
O1 Mn1 N1 C1 19.29(15) . .
O3 Mn1 N1 C1 116.00(16) . .
N2 Mn1 N1 C1 174.57(16) . .
O2 Mn1 N1 C5 99.41(13) . .
O1 Mn1 N1 C5 -160.17(14) . .
O3 Mn1 N1 C5 -63.46(18) . .
N2 Mn1 N1 C5 -4.90(12) . .
O2 Mn1 N2 C12 79.93(16) . .
O1 Mn1 N2 C12 -125.66(16) . .
O3 Mn1 N2 C12 -23.69(16) . .
N1 Mn1 N2 C12 -176.60(17) . .
O2 Mn1 N2 C9 -98.14(14) . .
O1 Mn1 N2 C9 56.28(18) . .
O3 Mn1 N2 C9 158.25(13) . .
N1 Mn1 N2 C9 5.34(13) . .
C5 N1 C1 C2 -1.7(3) . .
Mn1 N1 C1 C2 178.83(14) . .
N1 C1 C2 C3 -0.9(3) . .
C1 C2 C3 C4 2.3(3) . .
C2 C3 C4 C5 -1.1(3) . .
C2 C3 C4 C6 177.28(19) . .
C1 N1 C5 C4 3.0(3) . .
Mn1 N1 C5 C4 -177.53(14) . .
C1 N1 C5 C9 -175.51(16) . .
Mn1 N1 C5 C9 4.0(2) . .
C3 C4 C5 N1 -1.6(3) . .
C6 C4 C5 N1 179.97(17) . .
C3 C4 C5 C9 176.88(17) . .
C6 C4 C5 C9 -1.6(3) . .
C5 C4 C6 C7 2.1(3) . .
C3 C4 C6 C7 -176.22(19) . .
C4 C6 C7 C8 -0.5(3) . .
C6 C7 C8 C9 -1.6(3) . .
C6 C7 C8 C10 178.00(19) . .
C12 N2 C9 C8 -0.6(3) . .
Mn1 N2 C9 C8 177.64(14) . .
C12 N2 C9 C5 176.51(16) . .
Mn1 N2 C9 C5 -5.2(2) . .
C10 C8 C9 N2 -0.5(3) . .
C7 C8 C9 N2 179.15(18) . .
C10 C8 C9 C5 -177.53(17) . .
C7 C8 C9 C5 2.1(3) . .
N1 C5 C9 N2 0.8(2) . .
C4 C5 C9 N2 -177.72(17) . .
N1 C5 C9 C8 178.03(16) . .
C4 C5 C9 C8 -0.5(3) . .
C9 C8 C10 C11 0.8(3) . .
C7 C8 C10 C11 -178.80(19) . .
C8 C10 C11 C12 -0.1(3) . .
C9 N2 C12 C11 1.4(3) . .
Mn1 N2 C12 C11 -176.64(15) . .
C10 C11 C12 N2 -1.1(3) . .
O1 P1 C13 C14 69.99(16) 3_556 .
O3 P1 C13 C14 -164.32(13) . .
O6 P1 C13 C14 -46.03(16) . .
P1 C13 C14 C15 -67.5(2) . .
P1 C13 C14 C19 111.65(19) . .
C19 C14 C15 C16 -0.5(3) . .
C13 C14 C15 C16 178.70(17) . .
C14 C15 C16 C17 0.8(3) . .
C15 C16 C17 C18 -0.1(3) . .
C16 C17 C18 C19 -0.8(3) . .
C17 C18 C19 C14 1.0(3) . .
C17 C18 C19 C20 -178.10(18) . .
C15 C14 C19 C18 -0.4(3) . .
C13 C14 C19 C18 -179.52(17) . .
C15 C14 C19 C20 178.68(18) . .
C13 C14 C19 C20 -0.5(3) . .
C18 C19 C20 P2 87.5(2) . 2_556
C14 C19 C20 P2 -91.5(2) . 2_556
